data_1574547
loop_
_publ_author_name
'Grabowski, Szymon'
'Nowakowska, Klaudia'
'Butkiewicz, Helena'
'Hoser, Anna'
'Wese&#x142;ucha-Birczy&#x144;ska, Aleksandra'
'Seidler, Tomasz'
'Moskal, Paulina'
'Gryl, Marlena'

_publ_section_title
;
 Additive-driven microwave crystallization of tyramine polymorphs and
 salts: a quantum crystallography perspective.
;
_journal_issue 3
_journal_name_full IUCrJ
_journal_paper_doi 10.1107/S2052252525002210
_journal_volume 12
_journal_year 2025
_chemical_formula_sum 'C32 H47 N5 O7'
_chemical_formula_weight 613.74
_chemical_name_common 'tyramine barbitalate water \\langle 1:1:1^+^/1^-^/1 \\rangle'
_chemical_name_systematic
;
2-(4-Hydroxyphenyl)ethanaminium
5,5-diethyl-2,4,6-trioxotetrahydro-2<i>H</i>-pyrimidin-1-ide
monohydrate
;
_space_group_crystal_system monoclinic
_space_group_IT_number 4
_space_group_name_Hall 'P 2yb'
_space_group_name_H-M_alt 'P 1 21 1'
_atom_sites_solution_hydrogens mixed
_audit_creation_method SHELXL-2013
_cell_angle_alpha 90
_cell_angle_beta 95.6480(10)
_cell_angle_gamma 90
_cell_formula_units_Z 2
_cell_length_a 9.11920(10)
_cell_length_b 19.0384(2)
_cell_length_c 10.01720(10)
_cell_measurement_reflns_used 24881
_cell_measurement_temperature 298(2)
_cell_measurement_theta_max 80.2140
_cell_measurement_theta_min 4.4110
_cell_volume 1730.69(3)
_computing_cell_refinement 'CrysAlisPro 1.171.41.93a (Rigaku OD, 2020)'
_computing_data_collection 'CrysAlisPro 1.171.41.93a (Rigaku OD, 2020)'
_computing_data_reduction 'CrysAlisPro 1.171.41.93a (Rigaku OD, 2020)'
_computing_molecular_graphics 'WinGX, (Farrugia, 2012)'
_computing_publication_material 'Mercury, (Macrae, 2020)'
_computing_structure_refinement 'SHELXL-2018/3 (Sheldrick, 2018)'
_computing_structure_solution 'SHELXT (Sheldrick, 2015)'
_diffrn_ambient_temperature 298(2)
_diffrn_detector 'Hybrid Pixel Array Detector'
_diffrn_detector_area_resol_mean 10.0000
_diffrn_detector_type HyPix
_diffrn_measured_fraction_theta_full 1.000
_diffrn_measured_fraction_theta_max 0.992
_diffrn_measurement_device 'four-circle diffractometer'
_diffrn_measurement_device_type 'XtaLAB Synergy, Dualflex, HyPix'
_diffrn_radiation_monochromator mirror
_diffrn_radiation_probe x-ray
_diffrn_radiation_type 'Cu K\a'
_diffrn_radiation_wavelength 1.54184
_diffrn_reflns_av_R_equivalents 0.0376
_diffrn_reflns_av_unetI/netI 0.0243
_diffrn_reflns_Laue_measured_fraction_full 1.000
_diffrn_reflns_Laue_measured_fraction_max 0.992
_diffrn_reflns_limit_h_max 11
_diffrn_reflns_limit_h_min -11
_diffrn_reflns_limit_k_max 24
_diffrn_reflns_limit_k_min -24
_diffrn_reflns_limit_l_max 12
_diffrn_reflns_limit_l_min -12
_diffrn_reflns_number 36090
_diffrn_reflns_point_group_measured_fraction_full 1.000
_diffrn_reflns_point_group_measured_fraction_max 0.981
_diffrn_reflns_theta_full 67.684
_diffrn_reflns_theta_max 80.508
_diffrn_reflns_theta_min 4.435
_diffrn_source 'micro-focus sealed X-ray tube'
_diffrn_source_type 'PhotonJet (Cu) X-ray Source'
_exptl_absorpt_coefficient_mu 0.682
_exptl_absorpt_correction_T_max 1.00000
_exptl_absorpt_correction_T_min 0.73299
_exptl_absorpt_correction_type multi-scan
_exptl_absorpt_process_details
;
CrysAlisPro 1.171.41.93a (Rigaku Oxford Diffraction, 2020)
Empirical absorption correction using spherical harmonics,
implemented in SCALE3 ABSPACK scaling algorithm.
;
_exptl_crystal_colour colourless
_exptl_crystal_density_diffrn 1.178
_exptl_crystal_description block
_exptl_crystal_F_000 660
_exptl_crystal_size_max 0.200
_exptl_crystal_size_mid 0.120
_exptl_crystal_size_min 0.070
_refine_diff_density_max 0.416
_refine_diff_density_min -0.188
_refine_diff_density_rms 0.036
_refine_ls_abs_structure_details
;
 Flack x determined using 3265 quotients [(I+)-(I-)]/[(I+)+(I-)]
 (Parsons and Flack (2004), Acta Cryst. A60, s61).
;
_refine_ls_abs_structure_Flack -0.08(6)
_refine_ls_extinction_method none
_refine_ls_goodness_of_fit_ref 1.059
_refine_ls_hydrogen_treatment mixed
_refine_ls_matrix_type full
_refine_ls_number_parameters 438
_refine_ls_number_reflns 7442
_refine_ls_number_restraints 4
_refine_ls_restrained_S_all 1.058
_refine_ls_R_factor_all 0.0417
_refine_ls_R_factor_gt 0.0404
_refine_ls_shift/su_max 0.000
_refine_ls_shift/su_mean 0.000
_refine_ls_structure_factor_coef Fsqd
_refine_ls_weighting_details 'w=1/[\s^2^(Fo^2^)+(0.0721P)^2^+0.1557P] where P=(Fo^2^+2Fc^2^)/3'
_refine_ls_weighting_scheme calc
_refine_ls_wR_factor_gt 0.1155
_refine_ls_wR_factor_ref 0.1172
_reflns_Friedel_coverage 0.919
_reflns_Friedel_fraction_full 1.000
_reflns_Friedel_fraction_max 0.969
_reflns_number_gt 7120
_reflns_number_total 7442
_reflns_threshold_expression 'I > 2\s(I)'
_cod_data_source_file pen5003.cif
_cod_data_source_block C1
_cod_original_sg_symbol_H-M 'P 21'
_cod_database_code 1574547
_shelx_space_group_comment
;
The symmetry employed for this shelxl refinement is uniquely defined
by the following loop, which should always be used as a source of
symmetry information in preference to the above space-group names.
They are only intended as comments.
;
_shelx_estimated_absorpt_t_min 0.876
_shelx_estimated_absorpt_t_max 0.954
_oxdiff_exptl_absorpt_empirical_full_min 0.800
_oxdiff_exptl_absorpt_empirical_full_max 1.273
_oxdiff_exptl_absorpt_empirical_details
;
Empirical correction (ABSPACK) includes:
- Absorption correction using spherical harmonics
- Frame scaling
;
_shelxl_version_number 2013-4

loop_
_space_group_symop_operation_xyz
'x, y, z'
'-x, y+1/2, -z'

loop_
_atom_site_label
_atom_site_type_symbol
_atom_site_fract_x
_atom_site_fract_y
_atom_site_fract_z
_atom_site_U_iso_or_equiv
_atom_site_adp_type
_atom_site_occupancy
_atom_site_site_symmetry_order
_atom_site_calc_flag
_atom_site_refinement_flags_posn
_atom_site_refinement_flags_adp
_atom_site_refinement_flags_occupancy
_atom_site_disorder_assembly
_atom_site_disorder_group
O1B O 1.86826(17) 0.50093(10) 0.60978(18) 0.0482(4) Uani 1 1 d . . . . .
H1OB H 1.900(4) 0.548(2) 0.614(3) 0.058 Uiso 1 1 d . U . . .
O1C O 0.92626(18) 0.50299(12) 0.11780(16) 0.0551(4) Uani 1 1 d . . . . .
O1D O -0.06243(19) 0.25702(10) -0.21193(19) 0.0535(4) Uani 1 1 d . . . . .
O4A O 1.9853(3) 0.64759(10) 0.84225(18) 0.0604(5) Uani 1 1 d . . . . .
N3A N 1.9813(2) 0.63091(10) 0.62196(19) 0.0421(4) Uani 1 1 d . . . . .
O6A O 2.0479(3) 0.83854(9) 0.5491(2) 0.0645(6) Uani 1 1 d . . . . .
O2A O 1.9751(2) 0.61903(9) 0.39714(18) 0.0564(4) Uani 1 1 d . . . . .
N1B N 1.02814(19) 0.47541(10) 0.36121(19) 0.0404(4) Uani 1 1 d . . . . .
H3NB H 0.988(3) 0.4843(17) 0.262(3) 0.049 Uiso 1 1 d . U . . .
H1NB H 0.988(3) 0.5095(18) 0.413(3) 0.049 Uiso 1 1 d . U . . .
H2NB H 0.990(3) 0.4318(17) 0.397(3) 0.049 Uiso 1 1 d . U . . .
N1C N 0.0786(2) 0.50677(13) -0.0974(2) 0.0459(4) Uani 1 1 d . . . . .
H1NC H 0.036(4) 0.5041(18) -0.019(3) 0.055 Uiso 1 1 d . U . . .
H2NC H 0.043(4) 0.5472(19) -0.139(3) 0.055 Uiso 1 1 d . U . . .
H3NC H 0.063(4) 0.466(2) -0.142(3) 0.055 Uiso 1 1 d . U . . .
N1A N 2.0183(2) 0.72791(10) 0.4774(2) 0.0456(4) Uani 1 1 d . . . . .
H1A H 2.036(4) 0.7393(18) 0.392(3) 0.055 Uiso 1 1 d . U . . .
C2B C 1.7186(2) 0.49794(12) 0.5889(2) 0.0409(4) Uani 1 1 d . . . . .
C4A C 1.9954(2) 0.67281(12) 0.7287(2) 0.0431(5) Uani 1 1 d . . . . .
N1D N -0.8833(2) 0.16207(14) -0.0997(2) 0.0519(5) Uani 1 1 d . . . . .
H3ND H -0.952(4) 0.197(2) -0.136(4) 0.062 Uiso 1 1 d . U . . .
H2ND H -0.904(4) 0.163(2) -0.017(4) 0.062 Uiso 1 1 d . U . . .
H1ND H -0.902(4) 0.128(2) -0.134(4) 0.062 Uiso 1 1 d . U . . .
C2A C 1.9905(2) 0.65691(11) 0.4966(2) 0.0405(4) Uani 1 1 d . . . . .
C2C C 0.7824(2) 0.48946(13) 0.0905(2) 0.0422(5) Uani 1 1 d . . . . .
C2D C -0.2050(3) 0.24310(13) -0.2042(3) 0.0496(5) Uani 1 1 d . . . . .
C9B C 1.1906(2) 0.48014(13) 0.3826(2) 0.0422(4) Uani 1 1 d . . . . .
H9B1 H 1.2226 0.5231 0.3423 0.051 Uiso 1 1 calc R U . . .
H9B2 H 1.2334 0.4409 0.3384 0.051 Uiso 1 1 calc R U . . .
C6A C 2.0311(3) 0.77633(12) 0.5757(2) 0.0449(5) Uani 1 1 d . . . . .
C5B C 1.4116(2) 0.48579(15) 0.5516(2) 0.0500(5) Uani 1 1 d . . . . .
C4B C 1.5014(3) 0.42708(15) 0.5563(3) 0.0566(6) Uani 1 1 d . . . . .
H4B H 1.4586 0.3828 0.5473 0.068 Uiso 1 1 calc R U . . .
C9C C 0.2387(3) 0.51805(14) -0.0636(3) 0.0524(6) Uani 1 1 d . . . . .
H9C1 H 0.2537 0.5569 -0.0010 0.063 Uiso 1 1 calc R U . . .
H9C2 H 0.2835 0.5305 -0.1443 0.063 Uiso 1 1 calc R U . . .
C5A C 2.0246(3) 0.75166(13) 0.7185(2) 0.0494(5) Uani 1 1 d . . . . .
C7B C 1.6302(3) 0.55700(14) 0.5821(3) 0.0575(6) Uani 1 1 d . . . . .
H7B H 1.6731 0.6013 0.5905 0.069 Uiso 1 1 calc R U . . .
C5C C 0.4765(2) 0.46415(13) 0.0309(3) 0.0474(5) Uani 1 1 d . . . . .
C7C C 0.7166(3) 0.4884(2) -0.0405(2) 0.0606(8) Uani 1 1 d . . . . .
H7C H 0.7743 0.4960 -0.1107 0.073 Uiso 1 1 calc R U . . .
C3B C 1.6531(3) 0.43277(13) 0.5739(3) 0.0520(6) Uani 1 1 d . . . . .
H3B H 1.7111 0.3926 0.5756 0.062 Uiso 1 1 calc R U . . .
C3C C 0.6908(3) 0.4775(2) 0.1908(2) 0.0642(8) Uani 1 1 d . . . . .
H3C H 0.7304 0.4779 0.2799 0.077 Uiso 1 1 calc R U . . .
C6C C 0.5676(3) 0.4763(2) -0.0690(3) 0.0628(8) Uani 1 1 d . . . . .
H6C H 0.5274 0.4763 -0.1580 0.075 Uiso 1 1 calc R U . . .
C8C C 0.3128(3) 0.45331(16) -0.0023(3) 0.0556(6) Uani 1 1 d . . . . .
H8C1 H 0.2966 0.4144 -0.0645 0.067 Uiso 1 1 calc R U . . .
H8C2 H 0.2687 0.4412 0.0789 0.067 Uiso 1 1 calc R U . . .
C8B C 1.2455(3) 0.47942(19) 0.5302(2) 0.0577(6) Uani 1 1 d . . . . .
H8B1 H 1.2153 0.4360 0.5701 0.069 Uiso 1 1 calc R U . . .
H8B2 H 1.2011 0.5181 0.5748 0.069 Uiso 1 1 calc R U . . .
C4C C 0.5409(3) 0.4651(2) 0.1608(3) 0.0668(8) Uani 1 1 d . . . . .
H4C H 0.4827 0.4571 0.2305 0.080 Uiso 1 1 calc R U . . .
C6B C 1.4786(3) 0.55086(16) 0.5628(3) 0.0609(7) Uani 1 1 d . . . . .
H6B H 1.4208 0.5912 0.5572 0.073 Uiso 1 1 calc R U . . .
C7D C -0.3018(4) 0.29446(16) -0.1691(4) 0.0711(8) Uani 1 1 d . . . . .
H7D H -0.2665 0.3385 -0.1420 0.085 Uiso 1 1 calc R U . . .
C7A C 1.9032(5) 0.79201(16) 0.7828(3) 0.0740(10) Uani 1 1 d . . . . .
H7A1 H 1.9066 0.7788 0.8766 0.089 Uiso 1 1 calc R U . . .
H7A2 H 1.9241 0.8419 0.7791 0.089 Uiso 1 1 calc R U . . .
C3D C -0.2612(4) 0.17661(19) -0.2301(5) 0.0885(13) Uani 1 1 d . . . . .
H3D H -0.1970 0.1402 -0.2458 0.106 Uiso 1 1 calc R U . . .
C9D C -0.7239(3) 0.1822(2) -0.0880(3) 0.0683(8) Uani 1 1 d . . . . .
H9D1 H -0.7086 0.2227 -0.0294 0.082 Uiso 1 1 calc R U . . .
H9D2 H -0.6651 0.1438 -0.0481 0.082 Uiso 1 1 calc R U . . .
C5D C -0.5112(4) 0.2146(2) -0.2132(3) 0.0770(9) Uani 1 1 d . . . . .
C6D C -0.4516(4) 0.2802(2) -0.1744(6) 0.0970(14) Uani 1 1 d . . . . .
H6D H -0.5148 0.3155 -0.1513 0.116 Uiso 1 1 calc R U . . .
C4D C -0.4103(5) 0.1626(3) -0.2333(6) 0.1045(17) Uani 1 1 d . . . . .
H4D H -0.4434 0.1169 -0.2496 0.125 Uiso 1 1 calc R U . . .
C8D C -0.6750(4) 0.1992(3) -0.2202(4) 0.0936(14) Uani 1 1 d . . . . .
H8D1 H -0.7293 0.2397 -0.2570 0.112 Uiso 1 1 calc R U . . .
H8D2 H -0.6977 0.1599 -0.2806 0.112 Uiso 1 1 calc R U . . .
C8A C 1.7505(5) 0.7792(3) 0.7174(6) 0.1073(17) Uani 1 1 d . . . . .
H8A1 H 1.7476 0.7888 0.6231 0.129 Uiso 1 1 calc R U . . .
H8A2 H 1.6824 0.8094 0.7568 0.129 Uiso 1 1 calc R U . . .
H8A3 H 1.7238 0.7311 0.7304 0.129 Uiso 1 1 calc R U . . .
C9A C 2.1745(5) 0.7682(2) 0.7991(4) 0.0856(11) Uani 1 1 d . . . . .
H9A1 H 2.1899 0.8186 0.7990 0.103 Uiso 1 1 calc R U . . .
H9A2 H 2.1700 0.7537 0.8914 0.103 Uiso 1 1 calc R U . . .
C10A C 2.3048(5) 0.7329(4) 0.7456(8) 0.137(2) Uani 1 1 d . . . . .
H10A H 2.2909 0.6830 0.7455 0.165 Uiso 1 1 calc R U . . .
H10B H 2.3930 0.7446 0.8016 0.165 Uiso 1 1 calc R U . . .
H10C H 2.3134 0.7488 0.6558 0.165 Uiso 1 1 calc R U . . .
OW O 0.0459(3) 0.38402(12) -0.2456(2) 0.0662(5) Uani 1 1 d D . . . .
H1O H 0.013(5) 0.3442(16) -0.226(4) 0.079 Uiso 1 1 d D U . . .
H2O H 0.013(5) 0.388(2) -0.327(3) 0.079 Uiso 1 1 d D U . . .

loop_
_atom_site_aniso_label
_atom_site_aniso_U_11
_atom_site_aniso_U_22
_atom_site_aniso_U_33
_atom_site_aniso_U_23
_atom_site_aniso_U_13
_atom_site_aniso_U_12
O1B 0.0357(7) 0.0442(8) 0.0643(10) 0.0058(7) 0.0033(6) -0.0015(6)
O1C 0.0339(7) 0.0872(13) 0.0432(8) 0.0082(8) -0.0017(6) -0.0095(8)
O1D 0.0480(9) 0.0490(9) 0.0660(10) -0.0026(8) 0.0176(7) -0.0049(7)
O4A 0.0889(14) 0.0492(9) 0.0447(9) 0.0060(7) 0.0142(8) 0.0047(9)
N3A 0.0453(9) 0.0367(8) 0.0449(9) 0.0022(7) 0.0071(7) -0.0029(7)
O6A 0.0991(16) 0.0334(8) 0.0653(11) -0.0027(8) 0.0296(11) -0.0078(9)
O2A 0.0843(13) 0.0395(8) 0.0463(9) -0.0056(7) 0.0107(8) -0.0061(8)
N1B 0.0371(8) 0.0408(9) 0.0425(9) 0.0015(8) -0.0001(7) -0.0013(7)
N1C 0.0337(8) 0.0527(11) 0.0514(10) 0.0078(9) 0.0042(7) 0.0033(8)
N1A 0.0597(11) 0.0341(8) 0.0449(10) 0.0008(7) 0.0151(8) -0.0021(7)
C2B 0.0387(9) 0.0456(11) 0.0384(9) 0.0040(8) 0.0030(7) -0.0008(8)
C4A 0.0458(10) 0.0411(11) 0.0429(11) 0.0030(8) 0.0071(8) 0.0028(9)
N1D 0.0487(11) 0.0567(12) 0.0517(11) -0.0035(9) 0.0129(9) -0.0064(9)
C2A 0.0433(10) 0.0352(10) 0.0438(10) -0.0009(8) 0.0080(8) -0.0008(8)
C2C 0.0338(9) 0.0537(13) 0.0385(10) 0.0012(9) 0.0004(7) -0.0006(8)
C2D 0.0479(12) 0.0489(12) 0.0543(12) 0.0010(10) 0.0171(10) -0.0024(9)
C9B 0.0373(9) 0.0470(11) 0.0418(10) 0.0025(8) 0.0008(7) -0.0034(8)
C6A 0.0506(12) 0.0352(10) 0.0506(12) -0.0013(8) 0.0136(9) -0.0015(8)
C5B 0.0381(10) 0.0708(16) 0.0400(10) 0.0037(10) -0.0012(8) -0.0041(10)
C4B 0.0479(13) 0.0553(14) 0.0649(15) 0.0002(12) -0.0036(11) -0.0124(11)
C9C 0.0356(11) 0.0552(14) 0.0664(14) 0.0059(11) 0.0045(10) -0.0032(9)
C5A 0.0634(14) 0.0393(11) 0.0466(11) -0.0030(9) 0.0111(10) -0.0012(10)
C7B 0.0446(12) 0.0445(13) 0.0820(18) 0.0006(12) -0.0008(11) 0.0010(10)
C5C 0.0318(9) 0.0556(13) 0.0543(13) 0.0041(10) 0.0024(8) 0.0013(9)
C7C 0.0371(10) 0.110(2) 0.0350(11) -0.0041(12) 0.0058(8) -0.0039(13)
C3B 0.0460(12) 0.0448(12) 0.0642(14) -0.0006(10) -0.0002(10) -0.0004(9)
C3C 0.0397(11) 0.115(3) 0.0372(11) 0.0118(13) 0.0021(8) 0.0012(14)
C6C 0.0380(11) 0.110(2) 0.0395(11) -0.0066(13) -0.0004(8) -0.0042(13)
C8C 0.0344(10) 0.0618(15) 0.0696(16) 0.0093(12) 0.0007(10) -0.0023(10)
C8B 0.0379(11) 0.091(2) 0.0432(12) 0.0059(12) -0.0009(8) -0.0039(12)
C4C 0.0391(11) 0.114(3) 0.0482(13) 0.0188(15) 0.0085(9) 0.0009(14)
C6B 0.0433(13) 0.0592(15) 0.0789(18) 0.0011(13) -0.0005(12) 0.0083(11)
C7D 0.0610(16) 0.0491(15) 0.107(3) 0.0019(15) 0.0247(16) 0.0036(12)
C7A 0.116(3) 0.0447(14) 0.0684(18) 0.0024(12) 0.0461(18) 0.0114(15)
C3D 0.0610(18) 0.0615(19) 0.149(4) -0.032(2) 0.039(2) -0.0117(14)
C9D 0.0564(15) 0.080(2) 0.0694(18) -0.0008(15) 0.0109(13) -0.0098(14)
C5D 0.0619(18) 0.108(3) 0.0635(17) 0.0063(17) 0.0163(14) -0.0110(17)
C6D 0.064(2) 0.074(2) 0.158(4) 0.018(3) 0.038(2) 0.0154(17)
C4D 0.067(2) 0.086(3) 0.168(5) -0.043(3) 0.045(3) -0.0285(19)
C8D 0.0596(18) 0.154(4) 0.068(2) 0.013(2) 0.0074(15) -0.016(2)
C8A 0.081(3) 0.086(3) 0.163(5) 0.018(3) 0.055(3) 0.028(2)
C9A 0.099(3) 0.076(2) 0.077(2) 0.0000(17) -0.0178(19) -0.030(2)
C10A 0.058(2) 0.161(6) 0.186(6) 0.015(5) -0.023(3) -0.019(3)
OW 0.0744(13) 0.0595(11) 0.0624(12) 0.0036(9) -0.0049(10) -0.0211(10)

loop_
_atom_type_symbol
_atom_type_description
_atom_type_scat_dispersion_real
_atom_type_scat_dispersion_imag
_atom_type_scat_source
C C 0.0181 0.0091 'International Tables Vol C Tables 4.2.6.8 and 6.1.1.4'
H H 0.0000 0.0000 'International Tables Vol C Tables 4.2.6.8 and 6.1.1.4'
N N 0.0311 0.0180 'International Tables Vol C Tables 4.2.6.8 and 6.1.1.4'
O O 0.0492 0.0322 'International Tables Vol C Tables 4.2.6.8 and 6.1.1.4'

loop_
_geom_angle_atom_site_label_1
_geom_angle_atom_site_label_2
_geom_angle_atom_site_label_3
_geom_angle
_geom_angle_site_symmetry_1
_geom_angle_site_symmetry_3
_geom_angle_publ_flag
C2B O1B H1OB 110(2) . . ?
C4A N3A C2A 120.92(18) . . ?
C9B N1B H3NB 112.5(16) . . ?
C9B N1B H1NB 108.5(19) . . ?
H3NB N1B H1NB 108(2) . . ?
C9B N1B H2NB 112.7(18) . . ?
H3NB N1B H2NB 112(2) . . ?
H1NB N1B H2NB 103(3) . . ?
C9C N1C H1NC 108(2) . . ?
C9C N1C H2NC 106(2) . . ?
H1NC N1C H2NC 106(3) . . ?
C9C N1C H3NC 110(2) . . ?
H1NC N1C H3NC 109(3) . . ?
H2NC N1C H3NC 117(3) . . ?
C6A N1A C2A 124.6(2) . . ?
C6A N1A H1A 121(2) . . ?
C2A N1A H1A 114(2) . . ?
O1B C2B C3B 118.1(2) . . ?
O1B C2B C7B 123.0(2) . . ?
C3B C2B C7B 118.9(2) . . ?
O4A C4A N3A 119.5(2) . . ?
O4A C4A C5A 117.9(2) . . ?
N3A C4A C5A 122.6(2) . . ?
C9D N1D H3ND 116(2) . . ?
C9D N1D H2ND 103(2) . . ?
H3ND N1D H2ND 99(3) . . ?
C9D N1D H1ND 116(3) . . ?
H3ND N1D H1ND 109(4) . . ?
H2ND N1D H1ND 113(4) . . ?
O2A C2A N3A 121.6(2) . . ?
O2A C2A N1A 117.8(2) . . ?
N3A C2A N1A 120.65(19) . . ?
O1C C2C C3C 122.09(19) . . ?
O1C C2C C7C 121.3(2) . . ?
C3C C2C C7C 116.6(2) . . ?
O1D C2D C3D 121.1(2) . . ?
O1D C2D C7D 121.5(2) . . ?
C3D C2D C7D 117.4(3) . . ?
N1B C9B C8B 111.81(18) . . ?
N1B C9B H9B1 109.3 . . ?
C8B C9B H9B1 109.3 . . ?
N1B C9B H9B2 109.3 . . ?
C8B C9B H9B2 109.3 . . ?
H9B1 C9B H9B2 107.9 . . ?
O6A C6A N1A 120.4(2) . . ?
O6A C6A C5A 121.5(2) . . ?
N1A C6A C5A 118.1(2) . . ?
C6B C5B C4B 117.8(2) . . ?
C6B C5B C8B 120.8(3) . . ?
C4B C5B C8B 121.4(3) . . ?
C3B C4B C5B 121.5(2) . . ?
C3B C4B H4B 119.2 . . ?
C5B C4B H4B 119.2 . . ?
N1C C9C C8C 111.5(2) . . ?
N1C C9C H9C1 109.3 . . ?
C8C C9C H9C1 109.3 . . ?
N1C C9C H9C2 109.3 . . ?
C8C C9C H9C2 109.3 . . ?
H9C1 C9C H9C2 108.0 . . ?
C6A C5A C4A 113.00(19) . . ?
C6A C5A C7A 109.7(2) . . ?
C4A C5A C7A 109.0(2) . . ?
C6A C5A C9A 108.4(2) . . ?
C4A C5A C9A 108.4(2) . . ?
C7A C5A C9A 108.3(3) . . ?
C2B C7B C6B 120.6(2) . . ?
C2B C7B H7B 119.7 . . ?
C6B C7B H7B 119.7 . . ?
C4C C5C C6C 116.9(2) . . ?
C4C C5C C8C 122.1(2) . . ?
C6C C5C C8C 121.0(2) . . ?
C6C C7C C2C 121.5(2) . . ?
C6C C7C H7C 119.2 . . ?
C2C C7C H7C 119.2 . . ?
C2B C3B C4B 120.2(2) . . ?
C2B C3B H3B 119.9 . . ?
C4B C3B H3B 119.9 . . ?
C2C C3C C4C 121.4(2) . . ?
C2C C3C H3C 119.3 . . ?
C4C C3C H3C 119.3 . . ?
C7C C6C C5C 121.9(2) . . ?
C7C C6C H6C 119.0 . . ?
C5C C6C H6C 119.0 . . ?
C9C C8C C5C 111.8(2) . . ?
C9C C8C H8C1 109.3 . . ?
C5C C8C H8C1 109.3 . . ?
C9C C8C H8C2 109.3 . . ?
C5C C8C H8C2 109.3 . . ?
H8C1 C8C H8C2 107.9 . . ?
C9B C8B C5B 111.6(2) . . ?
C9B C8B H8B1 109.3 . . ?
C5B C8B H8B1 109.3 . . ?
C9B C8B H8B2 109.3 . . ?
C5B C8B H8B2 109.3 . . ?
H8B1 C8B H8B2 108.0 . . ?
C5C C4C C3C 121.7(2) . . ?
C5C C4C H4C 119.1 . . ?
C3C C4C H4C 119.1 . . ?
C5B C6B C7B 121.1(3) . . ?
C5B C6B H6B 119.5 . . ?
C7B C6B H6B 119.5 . . ?
C2D C7D C6D 120.1(3) . . ?
C2D C7D H7D 120.0 . . ?
C6D C7D H7D 120.0 . . ?
C8A C7A C5A 114.3(3) . . ?
C8A C7A H7A1 108.7 . . ?
C5A C7A H7A1 108.7 . . ?
C8A C7A H7A2 108.7 . . ?
C5A C7A H7A2 108.7 . . ?
H7A1 C7A H7A2 107.6 . . ?
C2D C3D C4D 121.8(3) . . ?
C2D C3D H3D 119.1 . . ?
C4D C3D H3D 119.1 . . ?
C8D C9D N1D 111.3(3) . . ?
C8D C9D H9D1 109.4 . . ?
N1D C9D H9D1 109.4 . . ?
C8D C9D H9D2 109.4 . . ?
N1D C9D H9D2 109.4 . . ?
H9D1 C9D H9D2 108.0 . . ?
C4D C5D C6D 115.7(3) . . ?
C4D C5D C8D 121.5(4) . . ?
C6D C5D C8D 122.6(4) . . ?
C7D C6D C5D 122.6(4) . . ?
C7D C6D H6D 118.7 . . ?
C5D C6D H6D 118.7 . . ?
C5D C4D C3D 121.8(4) . . ?
C5D C4D H4D 119.1 . . ?
C3D C4D H4D 119.1 . . ?
C9D C8D C5D 112.5(3) . . ?
C9D C8D H8D1 109.1 . . ?
C5D C8D H8D1 109.1 . . ?
C9D C8D H8D2 109.1 . . ?
C5D C8D H8D2 109.1 . . ?
H8D1 C8D H8D2 107.8 . . ?
C7A C8A H8A1 109.5 . . ?
C7A C8A H8A2 109.5 . . ?
H8A1 C8A H8A2 109.5 . . ?
C7A C8A H8A3 109.5 . . ?
H8A1 C8A H8A3 109.5 . . ?
H8A2 C8A H8A3 109.5 . . ?
C10A C9A C5A 114.2(4) . . ?
C10A C9A H9A1 108.7 . . ?
C5A C9A H9A1 108.7 . . ?
C10A C9A H9A2 108.7 . . ?
C5A C9A H9A2 108.7 . . ?
H9A1 C9A H9A2 107.6 . . ?
C9A C10A H10A 109.5 . . ?
C9A C10A H10B 109.5 . . ?
H10A C10A H10B 109.5 . . ?
C9A C10A H10C 109.5 . . ?
H10A C10A H10C 109.5 . . ?
H10B C10A H10C 109.5 . . ?
H1O OW H2O 102(3) . . ?

loop_
_geom_bond_atom_site_label_1
_geom_bond_atom_site_label_2
_geom_bond_distance
_geom_bond_site_symmetry_2
_geom_bond_publ_flag
O1B C2B 1.361(3) . ?
O1B H1OB 0.94(4) . ?
O1C C2C 1.339(3) . ?
O1D C2D 1.337(3) . ?
O4A C4A 1.247(3) . ?
N3A C4A 1.330(3) . ?
N3A C2A 1.360(3) . ?
O6A C6A 1.227(3) . ?
O2A C2A 1.227(3) . ?
N1B C9B 1.478(3) . ?
N1B H3NB 1.04(3) . ?
N1B H1NB 0.93(3) . ?
N1B H2NB 0.98(3) . ?
N1C C9C 1.482(3) . ?
N1C H1NC 0.91(3) . ?
N1C H2NC 0.92(4) . ?
N1C H3NC 0.91(4) . ?
N1A C6A 1.346(3) . ?
N1A C2A 1.392(3) . ?
N1A H1A 0.91(3) . ?
C2B C3B 1.379(3) . ?
C2B C7B 1.381(3) . ?
C4A C5A 1.530(3) . ?
N1D C9D 1.497(4) . ?
N1D H3ND 0.96(4) . ?
N1D H2ND 0.87(4) . ?
N1D H1ND 0.75(4) . ?
C2C C3C 1.387(3) . ?
C2C C7C 1.388(3) . ?
C2D C3D 1.381(4) . ?
C2D C7D 1.386(4) . ?
C9B C8B 1.513(3) . ?
C9B H9B1 0.9700 . ?
C9B H9B2 0.9700 . ?
C6A C5A 1.513(3) . ?
C5B C6B 1.381(4) . ?
C5B C4B 1.384(4) . ?
C5B C8B 1.514(3) . ?
C4B C3B 1.381(3) . ?
C4B H4B 0.9300 . ?
C9C C8C 1.507(4) . ?
C9C H9C1 0.9700 . ?
C9C H9C2 0.9700 . ?
C5A C7A 1.540(4) . ?
C5A C9A 1.550(4) . ?
C7B C6B 1.382(4) . ?
C7B H7B 0.9300 . ?
C5C C4C 1.374(4) . ?
C5C C6C 1.381(4) . ?
C5C C8C 1.511(3) . ?
C7C C6C 1.380(3) . ?
C7C H7C 0.9300 . ?
C3B H3B 0.9300 . ?
C3C C4C 1.391(3) . ?
C3C H3C 0.9300 . ?
C6C H6C 0.9300 . ?
C8C H8C1 0.9700 . ?
C8C H8C2 0.9700 . ?
C8B H8B1 0.9700 . ?
C8B H8B2 0.9700 . ?
C4C H4C 0.9300 . ?
C6B H6B 0.9300 . ?
C7D C6D 1.388(5) . ?
C7D H7D 0.9300 . ?
C7A C8A 1.500(7) . ?
C7A H7A1 0.9700 . ?
C7A H7A2 0.9700 . ?
C3D C4D 1.382(5) . ?
C3D H3D 0.9300 . ?
C9D C8D 1.475(5) . ?
C9D H9D1 0.9700 . ?
C9D H9D2 0.9700 . ?
C5D C4D 1.379(6) . ?
C5D C6D 1.401(6) . ?
C5D C8D 1.518(5) . ?
C6D H6D 0.9300 . ?
C4D H4D 0.9300 . ?
C8D H8D1 0.9700 . ?
C8D H8D2 0.9700 . ?
C8A H8A1 0.9600 . ?
C8A H8A2 0.9600 . ?
C8A H8A3 0.9600 . ?
C9A C10A 1.508(9) . ?
C9A H9A1 0.9700 . ?
C9A H9A2 0.9700 . ?
C10A H10A 0.9600 . ?
C10A H10B 0.9600 . ?
C10A H10C 0.9600 . ?
OW H1O 0.85(2) . ?
OW H2O 0.84(2) . ?

loop_
_geom_hbond_atom_site_label_D
_geom_hbond_atom_site_label_H
_geom_hbond_atom_site_label_A
_geom_hbond_distance_DH
_geom_hbond_distance_HA
_geom_hbond_distance_DA
_geom_hbond_angle_DHA
_geom_hbond_site_symmetry_A
O1B H1OB N3A 0.94(4) 1.75(4) 2.679(3) 173(3) .
N1B H3NB O1C 1.04(3) 1.54(3) 2.577(2) 176(3) .
N1B H1NB O1B 0.93(3) 2.35(3) 3.046(3) 131(3) 1_455
N1B H1NB O2A 0.93(3) 2.09(3) 2.806(3) 133(3) 1_455
N1B H2NB O6A 0.98(3) 1.90(3) 2.864(3) 168(3) 2_846
N1C H1NC O1C 0.91(3) 1.77(3) 2.678(3) 171(3) 1_455
N1C H2NC O4A 0.92(4) 1.98(4) 2.859(3) 158(3) 1_354
N1C H3NC OW 0.91(4) 1.86(4) 2.769(3) 174(3) .
N1A H1A O1D 0.91(3) 1.88(3) 2.784(3) 176(3) 2_755
N1D H3ND O1D 0.96(4) 1.66(4) 2.615(3) 175(3) 1_455
N1D H2ND O4A 0.87(4) 1.99(4) 2.839(3) 166(4) 2_646
N1D H1ND O1C 0.75(4) 2.39(4) 3.057(4) 148(4) 2_545
OW H1O O1D 0.85(2) 1.81(3) 2.646(3) 171(4) .
OW H2O O1B 0.84(2) 2.57(4) 3.035(3) 116(4) 1_354
OW H2O O6A 0.84(2) 2.43(3) 3.195(3) 151(4) 2_745
